data_7037053
loop_
_publ_author_name
'Dabachi, Jamal'
'Body, Monique'
'Dittmer, Jens'
'Fayon, Franck'
'Legein, Christophe'

_publ_section_title
;
 Structural refinement of the RT LaOF phases by coupling powder X-Ray
 diffraction, (19)F and (139)La solid state NMR and DFT calculations of
 the NMR parameters.
;
_journal_issue 47
_journal_name_full 'Dalton transactions (Cambridge, England : 2003)'
_journal_page_first 20675
_journal_page_last 20684
_journal_paper_doi 10.1039/c5dt04028k
_journal_volume 44
_journal_year 2015
_chemical_formula_structural t-LaOF
_chemical_formula_sum 'F La O'
_chemical_formula_weight 173.903
_chemical_name_systematic
;
Lanthanum Oxide Fluoride - Alpha
;
_space_group_IT_number 129
_symmetry_Int_Tables_number 129
_symmetry_space_group_name_Hall 'P 4ab 2ab -1ab'
_symmetry_space_group_name_H-M 'P 4/n m m :1'
_audit_creation_date 2013-05-29
_audit_creation_method 'Created with CONVERT.DLL (www.crystalimpact.com)'
_audit_update_record 2013-05-29
_cell_angle_alpha 90.000
_cell_angle_beta 90.000
_cell_angle_gamma 90.000
_cell_formula_units_Z 2
_cell_length_a 4.0847(1)
_cell_length_b 4.0847(1)
_cell_length_c 5.8295(2)
_cell_volume 97.264(5)
_cod_data_source_file c5dt04028k5.cif
_cod_data_source_block ???
_cod_depositor_comments 'Adding full bibliography for 7037053--7037054.cif.'
_cod_original_cell_volume 97.3(0)
_cod_original_sg_symbol_Hall P_4ab_2ab_-1ab
_cod_original_sg_symbol_H-M 'P 4/n m m'
_cod_original_formula_sum 'La F O'
_cod_database_code 7037053

loop_
_symmetry_equiv_pos_site_id
_symmetry_equiv_pos_as_xyz
1 x,y,z
2 1/2-x,1/2-y,-z
3 1/2-y,1/2+x,z
4 -x,-y,z
5 1/2+y,1/2-x,z
6 y,-x,-z
7 -y,x,-z
8 1/2+x,1/2-y,-z
9 1/2-x,1/2+y,-z
10 y,x,-z
11 -y,-x,-z
12 1/2+x,1/2+y,-z
13 -x,y,z
14 x,-y,z
15 1/2-y,1/2-x,z
16 1/2+y,1/2+x,z

loop_
_atom_site_aniso_label
_atom_site_aniso_U_11
_atom_site_aniso_U_22
_atom_site_aniso_U_33
_atom_site_aniso_U_12
_atom_site_aniso_U_13
_atom_site_aniso_U_23
La1 0.0007(10) 0.0007(10) 0.0002(11) 0.00000 0.00000 0.00000

loop_
_atom_site_label
_atom_site_type_symbol
_atom_site_fract_x
_atom_site_fract_y
_atom_site_fract_z
_atom_site_occupancy
_atom_site_symmetry_multiplicity
_atom_site_Wyckoff_symbol
_atom_site_calc_flag
_atom_site_thermal_displace_type
_atom_site_U_iso_or_equiv
La1 La 0.5000 0.0000 0.7849(2) 1.000 2 c d Uani ?
F1 F 0.0000 0.0000 0.5000 1.000 2 b d Uiso 0.008(3)
O1 O 0.0000 0.0000 0.0000 1.000 2 a d Uiso 0.009(4)

loop_
_atom_type_symbol
_atom_type_oxidation_number
_atom_type_radius_bond
La 3.000 1.060
F -1.000 1.150
O -2.000 1.210
